data_1554465
loop_
_publ_author_name
'Beltran, Fr\'ed\'eric'
'Andna, Lucile'
'Miesch, Laurence'

_publ_section_title
;
 Spirocyclization of keto-ynesulfonamides promoted by quaternary ammonium
 salts
;
_journal_issue 3
_journal_name_full 'Organic Chemistry Frontiers'
_journal_page_first 373
_journal_paper_doi 10.1039/C8QO00937F
_journal_volume 6
_journal_year 2019
_chemical_formula_moiety 'C28 H27 N O3 S'
_chemical_formula_sum 'C28 H27 N O3 S'
_chemical_formula_weight 457.56
_space_group_crystal_system monoclinic
_space_group_IT_number 14
_space_group_name_Hall '-P 2ybc'
_space_group_name_H-M_alt 'P 1 21/c 1'
_atom_sites_solution_hydrogens geom
_audit_creation_method SHELXL-2014/6
_audit_update_record
;
2018-05-22 deposited with the CCDC.
2018-12-14 downloaded from the CCDC.
;
_cell_angle_alpha 90
_cell_angle_beta 99.812(2)
_cell_angle_gamma 90
_cell_formula_units_Z 4
_cell_length_a 10.5059(6)
_cell_length_b 11.5524(5)
_cell_length_c 19.3292(9)
_cell_measurement_reflns_used 23000
_cell_measurement_temperature 173(2)
_cell_measurement_theta_max 25.
_cell_measurement_theta_min 2.5
_cell_volume 2311.6(2)
_computing_cell_refinement 'Bruker SAINT'
_computing_data_collection 'Bruker APEX2'
_computing_data_reduction 'Bruker SAINT'
_computing_molecular_graphics 'Bruker SHELXTL'
_computing_publication_material 'Bruker SHELXTL'
_computing_structure_refinement 'SHELXL-2014 (Sheldrick 2014)'
_computing_structure_solution 'SHELXS-97 (Sheldrick 2008)'
_diffrn_ambient_temperature 173(2)
_diffrn_measured_fraction_theta_full 1.000
_diffrn_measured_fraction_theta_max 0.992
_diffrn_measurement_device_type 'Bruker APEX-II CCD'
_diffrn_measurement_method '\f and \w scans'
_diffrn_radiation_type MoK\a
_diffrn_radiation_wavelength 0.71073
_diffrn_reflns_av_R_equivalents 0.0540
_diffrn_reflns_av_unetI/netI 0.0586
_diffrn_reflns_Laue_measured_fraction_full 1.000
_diffrn_reflns_Laue_measured_fraction_max 0.992
_diffrn_reflns_limit_h_max 14
_diffrn_reflns_limit_h_min -14
_diffrn_reflns_limit_k_max 13
_diffrn_reflns_limit_k_min -16
_diffrn_reflns_limit_l_max 25
_diffrn_reflns_limit_l_min -27
_diffrn_reflns_number 23138
_diffrn_reflns_point_group_measured_fraction_full 1.000
_diffrn_reflns_point_group_measured_fraction_max 0.992
_diffrn_reflns_theta_full 25.242
_diffrn_reflns_theta_max 30.180
_diffrn_reflns_theta_min 1.967
_exptl_absorpt_coefficient_mu 0.171
_exptl_absorpt_correction_T_max 0.981
_exptl_absorpt_correction_T_min 0.971
_exptl_absorpt_correction_type multi-scan
_exptl_absorpt_process_details sadabs
_exptl_crystal_colour colorless
_exptl_crystal_density_diffrn 1.315
_exptl_crystal_density_meas ?
_exptl_crystal_description prism
_exptl_crystal_F_000 968
_exptl_crystal_size_max 0.140
_exptl_crystal_size_mid 0.120
_exptl_crystal_size_min 0.120
_refine_diff_density_max 0.299
_refine_diff_density_min -0.508
_refine_diff_density_rms 0.056
_refine_ls_extinction_method none
_refine_ls_goodness_of_fit_ref 1.035
_refine_ls_hydrogen_treatment constr
_refine_ls_matrix_type full
_refine_ls_number_parameters 299
_refine_ls_number_reflns 6794
_refine_ls_number_restraints 0
_refine_ls_restrained_S_all 1.035
_refine_ls_R_factor_all 0.0784
_refine_ls_R_factor_gt 0.0505
_refine_ls_shift/su_max 0.001
_refine_ls_shift/su_mean 0.000
_refine_ls_structure_factor_coef Fsqd
_refine_ls_weighting_details 'w=1/[\s^2^(Fo^2^)+(0.0579P)^2^+0.5260P] where P=(Fo^2^+2Fc^2^)/3'
_refine_ls_weighting_scheme calc
_refine_ls_wR_factor_gt 0.1215
_refine_ls_wR_factor_ref 0.1379
_reflns_Friedel_coverage 0.000
_reflns_number_gt 4773
_reflns_number_total 6794
_reflns_threshold_expression 'I > 2\s(I)'
_cod_data_source_file c8qo00937f3.cif
_cod_data_source_block e4384a_a
_cod_depositor_comments
;
The following automatic conversions were performed:

data item '_exptl_crystal_density_meas' value 'none' was changed to
'?' -- the value is perceived as not measured.

Automatic conversion script
Id: cif_fix_values 6909 2019-04-08 15:41:33Z antanas 
;
_cod_original_sg_symbol_H-M 'P 21/c'
_cod_database_code 1554465
_shelx_space_group_comment
;
The symmetry employed for this shelxl refinement is uniquely defined
by the following loop, which should always be used as a source of
symmetry information in preference to the above space-group names.
They are only intended as comments.
;
_shelx_estimated_absorpt_t_min 0.976
_shelx_estimated_absorpt_t_max 0.980
_shelxl_version_number 2014/6

loop_
_space_group_symop_operation_xyz
'x, y, z'
'-x, y+1/2, -z+1/2'
'-x, -y, -z'
'x, -y-1/2, z-1/2'

loop_
_atom_site_label
_atom_site_type_symbol
_atom_site_fract_x
_atom_site_fract_y
_atom_site_fract_z
_atom_site_U_iso_or_equiv
_atom_site_adp_type
_atom_site_occupancy
_atom_site_site_symmetry_order
_atom_site_calc_flag
_atom_site_refinement_flags_posn
_atom_site_refinement_flags_adp
S1 S 0.87018(4) 0.44190(4) 0.75361(2) 0.03208(12) Uani 1 1 d . .
O1 O 0.99646(14) 0.40530(11) 0.78569(7) 0.0459(4) Uani 1 1 d . .
O2 O 0.78540(15) 0.49035(11) 0.79633(6) 0.0432(3) Uani 1 1 d . .
C1 C 0.78975(16) 0.32241(14) 0.70983(8) 0.0272(3) Uani 1 1 d . .
C2 C 0.65705(17) 0.31190(15) 0.70425(9) 0.0330(4) Uani 1 1 d . .
H2 H 0.6084 0.3710 0.7218 0.040 Uiso 1 1 calc R U
C3 C 0.59610(18) 0.21447(16) 0.67279(10) 0.0384(4) Uani 1 1 d . .
H3 H 0.5050 0.2075 0.6687 0.046 Uiso 1 1 calc R U
C4 C 0.66508(19) 0.12722(15) 0.64726(9) 0.0355(4) Uani 1 1 d . .
C5 C 0.79757(19) 0.13932(16) 0.65339(10) 0.0382(4) Uani 1 1 d . .
H5 H 0.8462 0.0799 0.6361 0.046 Uiso 1 1 calc R U
C6 C 0.86059(17) 0.23626(15) 0.68429(9) 0.0346(4) Uani 1 1 d . .
H6 H 0.9516 0.2436 0.6879 0.042 Uiso 1 1 calc R U
C7 C 0.5968(2) 0.02229(19) 0.61258(14) 0.0602(6) Uani 1 1 d . .
H7A H 0.5054 0.0249 0.6173 0.090 Uiso 1 1 calc R U
H7B H 0.6365 -0.0479 0.6352 0.090 Uiso 1 1 calc R U
H7C H 0.6041 0.0216 0.5627 0.090 Uiso 1 1 calc R U
N1 N 0.89465(13) 0.53902(12) 0.69542(7) 0.0284(3) Uani 1 1 d . .
C8 C 0.79608(15) 0.59591(13) 0.64706(8) 0.0242(3) Uani 1 1 d . .
C9 C 0.86128(15) 0.64783(13) 0.58870(8) 0.0237(3) Uani 1 1 d . .
C10 C 1.00632(15) 0.64205(14) 0.62200(8) 0.0282(3) Uani 1 1 d . .
H10A H 1.0607 0.6334 0.5852 0.034 Uiso 1 1 calc R U
H10B H 1.0328 0.7131 0.6493 0.034 Uiso 1 1 calc R U
C11 C 1.01924(16) 0.53721(14) 0.66952(9) 0.0302(3) Uani 1 1 d . .
H11A H 1.0294 0.4653 0.6431 0.036 Uiso 1 1 calc R U
H11B H 1.0932 0.5452 0.7085 0.036 Uiso 1 1 calc R U
C12 C 0.84083(15) 0.56552(13) 0.52507(8) 0.0234(3) Uani 1 1 d . .
O3 O 0.85351(12) 0.46167(9) 0.53494(6) 0.0316(3) Uani 1 1 d . .
C13 C 0.80320(15) 0.60992(13) 0.45116(8) 0.0252(3) Uani 1 1 d . .
C14 C 0.84846(16) 0.71349(14) 0.42650(9) 0.0301(4) Uani 1 1 d . .
C15 C 0.94893(18) 0.78601(15) 0.47145(10) 0.0356(4) Uani 1 1 d . .
H15A H 0.9793 0.8459 0.4415 0.043 Uiso 1 1 calc R U
H15B H 1.0237 0.7360 0.4896 0.043 Uiso 1 1 calc R U
C16 C 0.90463(19) 0.84606(15) 0.53381(10) 0.0357(4) Uani 1 1 d . .
H16A H 0.9819 0.8681 0.5681 0.043 Uiso 1 1 calc R U
H16B H 0.8586 0.9182 0.5170 0.043 Uiso 1 1 calc R U
C17 C 0.81616(16) 0.77270(13) 0.57137(9) 0.0284(3) Uani 1 1 d . .
H17A H 0.7296 0.7699 0.5417 0.034 Uiso 1 1 calc R U
H17B H 0.8067 0.8121 0.6157 0.034 Uiso 1 1 calc R U
C18 C 0.72060(16) 0.53861(15) 0.40565(8) 0.0297(3) Uani 1 1 d . .
H18 H 0.6911 0.4681 0.4227 0.036 Uiso 1 1 calc R U
C19 C 0.68091(17) 0.56909(18) 0.33589(9) 0.0381(4) Uani 1 1 d . .
H19 H 0.6246 0.5201 0.3052 0.046 Uiso 1 1 calc R U
C20 C 0.72455(18) 0.67169(19) 0.31171(9) 0.0427(5) Uani 1 1 d . .
H20 H 0.6984 0.6934 0.2640 0.051 Uiso 1 1 calc R U
C21 C 0.80569(18) 0.74264(17) 0.35631(10) 0.0386(4) Uani 1 1 d . .
H21 H 0.8334 0.8135 0.3389 0.046 Uiso 1 1 calc R U
C22 C 0.67490(16) 0.60649(14) 0.65829(8) 0.0275(3) Uani 1 1 d . .
H22 H 0.6585 0.5764 0.7016 0.033 Uiso 1 1 calc R U
C23 C 0.56276(15) 0.65864(14) 0.61245(8) 0.0265(3) Uani 1 1 d . .
C24 C 0.53317(17) 0.63787(17) 0.54046(9) 0.0345(4) Uani 1 1 d . .
H24 H 0.5876 0.5889 0.5189 0.041 Uiso 1 1 calc R U
C25 C 0.42577(19) 0.68756(19) 0.49997(10) 0.0444(5) Uani 1 1 d . .
H25 H 0.4074 0.6727 0.4509 0.053 Uiso 1 1 calc R U
C26 C 0.34543(19) 0.75824(18) 0.53019(11) 0.0442(5) Uani 1 1 d . .
H26 H 0.2727 0.7935 0.5021 0.053 Uiso 1 1 calc R U
C27 C 0.37122(18) 0.77763(17) 0.60165(11) 0.0419(4) Uani 1 1 d . .
H27 H 0.3157 0.8258 0.6230 0.050 Uiso 1 1 calc R U
C28 C 0.47731(16) 0.72715(15) 0.64199(9) 0.0341(4) Uani 1 1 d . .
H28 H 0.4926 0.7394 0.6913 0.041 Uiso 1 1 calc R U

loop_
_atom_site_aniso_label
_atom_site_aniso_U_11
_atom_site_aniso_U_22
_atom_site_aniso_U_33
_atom_site_aniso_U_23
_atom_site_aniso_U_13
_atom_site_aniso_U_12
S1 0.0454(3) 0.0243(2) 0.02508(19) 0.00289(15) 0.00176(17) -0.00262(18)
O1 0.0514(8) 0.0366(7) 0.0419(7) 0.0129(6) -0.0147(6) -0.0063(6)
O2 0.0737(10) 0.0301(7) 0.0292(6) -0.0021(5) 0.0183(6) -0.0048(6)
C1 0.0339(9) 0.0213(8) 0.0265(7) 0.0038(6) 0.0051(6) 0.0001(6)
C2 0.0377(9) 0.0264(9) 0.0380(9) 0.0001(7) 0.0150(7) 0.0035(7)
C3 0.0343(9) 0.0334(10) 0.0494(10) -0.0014(8) 0.0124(8) -0.0031(8)
C4 0.0432(10) 0.0246(9) 0.0384(9) 0.0012(7) 0.0057(8) -0.0013(7)
C5 0.0425(10) 0.0279(9) 0.0456(10) -0.0031(8) 0.0114(8) 0.0078(8)
C6 0.0310(9) 0.0298(9) 0.0435(9) -0.0008(7) 0.0074(7) 0.0043(7)
C7 0.0622(15) 0.0345(11) 0.0829(16) -0.0176(11) 0.0100(13) -0.0098(10)
N1 0.0310(7) 0.0256(7) 0.0282(6) 0.0046(5) 0.0037(5) 0.0011(6)
C8 0.0299(8) 0.0178(7) 0.0247(7) -0.0014(6) 0.0042(6) 0.0001(6)
C9 0.0265(8) 0.0184(7) 0.0272(7) -0.0007(6) 0.0069(6) 0.0006(6)
C10 0.0279(8) 0.0233(8) 0.0338(8) -0.0012(6) 0.0063(6) -0.0010(6)
C11 0.0283(8) 0.0287(9) 0.0326(8) -0.0018(7) 0.0028(6) 0.0041(7)
C12 0.0239(7) 0.0206(8) 0.0268(7) 0.0010(6) 0.0070(6) -0.0004(6)
O3 0.0458(7) 0.0186(6) 0.0298(6) 0.0005(4) 0.0046(5) 0.0007(5)
C13 0.0270(8) 0.0242(8) 0.0261(7) 0.0028(6) 0.0092(6) 0.0043(6)
C14 0.0314(8) 0.0248(8) 0.0371(8) 0.0064(7) 0.0143(7) 0.0064(7)
C15 0.0399(10) 0.0241(9) 0.0462(10) 0.0063(7) 0.0175(8) -0.0031(7)
C16 0.0432(10) 0.0188(8) 0.0479(10) 0.0021(7) 0.0157(8) -0.0037(7)
C17 0.0341(8) 0.0187(8) 0.0343(8) -0.0006(6) 0.0112(7) 0.0016(6)
C18 0.0270(8) 0.0348(9) 0.0282(7) 0.0005(7) 0.0072(6) 0.0028(7)
C19 0.0293(9) 0.0538(12) 0.0306(8) 0.0023(8) 0.0033(7) 0.0076(8)
C20 0.0361(10) 0.0609(13) 0.0315(8) 0.0175(9) 0.0066(7) 0.0179(9)
C21 0.0393(10) 0.0367(10) 0.0433(9) 0.0196(8) 0.0168(8) 0.0141(8)
C22 0.0328(8) 0.0241(8) 0.0269(7) 0.0007(6) 0.0090(6) -0.0009(6)
C23 0.0266(8) 0.0245(8) 0.0300(7) -0.0014(6) 0.0090(6) -0.0033(6)
C24 0.0312(9) 0.0436(11) 0.0311(8) -0.0040(7) 0.0122(7) -0.0050(8)
C25 0.0408(11) 0.0607(13) 0.0307(9) 0.0061(9) 0.0035(8) -0.0105(9)
C26 0.0334(10) 0.0432(11) 0.0535(11) 0.0131(9) -0.0002(8) -0.0024(8)
C27 0.0294(9) 0.0348(10) 0.0612(12) -0.0089(9) 0.0068(8) 0.0017(8)
C28 0.0295(9) 0.0360(10) 0.0376(9) -0.0101(7) 0.0083(7) -0.0020(7)

loop_
_atom_type_symbol
_atom_type_description
_atom_type_scat_dispersion_real
_atom_type_scat_dispersion_imag
_atom_type_scat_source
C C 0.0033 0.0016 'International Tables Vol C Tables 4.2.6.8 and 6.1.1.4'
H H 0.0000 0.0000 'International Tables Vol C Tables 4.2.6.8 and 6.1.1.4'
N N 0.0061 0.0033 'International Tables Vol C Tables 4.2.6.8 and 6.1.1.4'
O O 0.0106 0.0060 'International Tables Vol C Tables 4.2.6.8 and 6.1.1.4'
S S 0.1246 0.1234 'International Tables Vol C Tables 4.2.6.8 and 6.1.1.4'

loop_
_geom_angle_atom_site_label_1
_geom_angle_atom_site_label_2
_geom_angle_atom_site_label_3
_geom_angle
O2 S1 O1 119.31(8)
O2 S1 N1 108.34(7)
O1 S1 N1 104.92(8)
O2 S1 C1 106.86(8)
O1 S1 C1 108.12(8)
N1 S1 C1 109.01(7)
C6 C1 C2 120.31(16)
C6 C1 S1 119.54(13)
C2 C1 S1 120.07(13)
C3 C2 C1 119.33(16)
C3 C2 H2 120.3
C1 C2 H2 120.3
C4 C3 C2 121.28(17)
C4 C3 H3 119.4
C2 C3 H3 119.4
C3 C4 C5 118.50(17)
C3 C4 C7 120.48(18)
C5 C4 C7 121.01(18)
C6 C5 C4 121.27(17)
C6 C5 H5 119.4
C4 C5 H5 119.4
C1 C6 C5 119.31(17)
C1 C6 H6 120.3
C5 C6 H6 120.3
C4 C7 H7A 109.5
C4 C7 H7B 109.5
H7A C7 H7B 109.5
C4 C7 H7C 109.5
H7A C7 H7C 109.5
H7B C7 H7C 109.5
C8 N1 C11 111.66(12)
C8 N1 S1 125.57(12)
C11 N1 S1 118.28(11)
C22 C8 N1 122.73(14)
C22 C8 C9 129.85(14)
N1 C8 C9 107.15(13)
C17 C9 C8 111.50(12)
C17 C9 C12 114.16(12)
C8 C9 C12 109.02(12)
C17 C9 C10 112.05(13)
C8 C9 C10 101.99(12)
C12 C9 C10 107.35(12)
C11 C10 C9 105.46(13)
C11 C10 H10A 110.6
C9 C10 H10A 110.6
C11 C10 H10B 110.6
C9 C10 H10B 110.6
H10A C10 H10B 108.8
N1 C11 C10 101.61(13)
N1 C11 H11A 111.4
C10 C11 H11A 111.4
N1 C11 H11B 111.4
C10 C11 H11B 111.4
H11A C11 H11B 109.3
O3 C12 C13 119.20(14)
O3 C12 C9 119.08(13)
C13 C12 C9 121.71(13)
C18 C13 C14 120.05(14)
C18 C13 C12 115.57(14)
C14 C13 C12 124.35(15)
C21 C14 C13 117.72(17)
C21 C14 C15 120.36(16)
C13 C14 C15 121.68(15)
C14 C15 C16 115.48(15)
C14 C15 H15A 108.4
C16 C15 H15A 108.4
C14 C15 H15B 108.4
C16 C15 H15B 108.4
H15A C15 H15B 107.5
C17 C16 C15 114.44(14)
C17 C16 H16A 108.7
C15 C16 H16A 108.7
C17 C16 H16B 108.7
C15 C16 H16B 108.7
H16A C16 H16B 107.6
C16 C17 C9 115.70(14)
C16 C17 H17A 108.4
C9 C17 H17A 108.4
C16 C17 H17B 108.4
C9 C17 H17B 108.4
H17A C17 H17B 107.4
C19 C18 C13 120.98(17)
C19 C18 H18 119.5
C13 C18 H18 119.5
C20 C19 C18 119.00(18)
C20 C19 H19 120.5
C18 C19 H19 120.5
C21 C20 C19 120.37(16)
C21 C20 H20 119.8
C19 C20 H20 119.8
C20 C21 C14 121.87(17)
C20 C21 H21 119.1
C14 C21 H21 119.1
C8 C22 C23 128.77(14)
C8 C22 H22 115.6
C23 C22 H22 115.6
C28 C23 C24 117.28(16)
C28 C23 C22 119.40(14)
C24 C23 C22 123.24(15)
C25 C24 C23 120.99(17)
C25 C24 H24 119.5
C23 C24 H24 119.5
C26 C25 C24 120.46(17)
C26 C25 H25 119.8
C24 C25 H25 119.8
C25 C26 C27 119.47(18)
C25 C26 H26 120.3
C27 C26 H26 120.3
C28 C27 C26 120.02(18)
C28 C27 H27 120.0
C26 C27 H27 120.0
C27 C28 C23 121.72(16)
C27 C28 H28 119.1
C23 C28 H28 119.1

loop_
_geom_bond_atom_site_label_1
_geom_bond_atom_site_label_2
_geom_bond_distance
S1 O2 1.4279(14)
S1 O1 1.4293(14)
S1 N1 1.6398(14)
S1 C1 1.7584(17)
C1 C6 1.383(2)
C1 C2 1.385(2)
C2 C3 1.384(3)
C2 H2 0.9500
C3 C4 1.381(3)
C3 H3 0.9500
C4 C5 1.384(3)
C4 C7 1.506(3)
C5 C6 1.384(2)
C5 H5 0.9500
C6 H6 0.9500
C7 H7A 0.9800
C7 H7B 0.9800
C7 H7C 0.9800
N1 C8 1.4311(19)
N1 C11 1.479(2)
C8 C22 1.333(2)
C8 C9 1.538(2)
C9 C17 1.537(2)
C9 C12 1.541(2)
C9 C10 1.551(2)
C10 C11 1.512(2)
C10 H10A 0.9900
C10 H10B 0.9900
C11 H11A 0.9900
C11 H11B 0.9900
C12 O3 1.2186(18)
C12 C13 1.506(2)
C13 C18 1.395(2)
C13 C14 1.401(2)
C14 C21 1.396(2)
C14 C15 1.503(2)
C15 C16 1.530(2)
C15 H15A 0.9900
C15 H15B 0.9900
C16 C17 1.529(2)
C16 H16A 0.9900
C16 H16B 0.9900
C17 H17A 0.9900
C17 H17B 0.9900
C18 C19 1.387(2)
C18 H18 0.9500
C19 C20 1.381(3)
C19 H19 0.9500
C20 C21 1.375(3)
C20 H20 0.9500
C21 H21 0.9500
C22 C23 1.477(2)
C22 H22 0.9500
C23 C28 1.390(2)
C23 C24 1.394(2)
C24 C25 1.384(3)
C24 H24 0.9500
C25 C26 1.374(3)
C25 H25 0.9500
C26 C27 1.380(3)
C26 H26 0.9500
C27 C28 1.376(3)
C27 H27 0.9500
C28 H28 0.9500
